data_2207581
loop_
_publ_author_name
'Klitgaard, S\/oren Kegnaes'
'Magnussen, Magnus'

_publ_section_title
;
 Trichloro(1,4,7-trimethyl-1,4,7-triazacyclononane)chromium(III)
;
_journal_coeditor_code JH6025
_journal_issue 12
_journal_name_full 'Acta Crystallographica Section E'
_journal_page_first m2616
_journal_page_last m2617
_journal_paper_doi 10.1107/S1600536805037086
_journal_volume 61
_journal_year 2005
_chemical_formula_iupac '[Cr Cl3 (C9 H21 N3)]'
_chemical_formula_moiety 'C9 H21 Cl3 Cr N3'
_chemical_formula_sum 'C9 H21 Cl3 Cr N3'
_chemical_formula_weight 329.64
_chemical_name_common trichloro(tmtacn)chromium(III)
_chemical_name_systematic
;
Trichloro(1,4,7-trimethyl-1,4,7-triazacyclononane)chromium(III)
;
_space_group_IT_number 14
_symmetry_cell_setting monoclinic
_symmetry_space_group_name_Hall '-P 2ybc'
_symmetry_space_group_name_H-M 'P 1 21/c 1'
_atom_sites_solution_hydrogens geom
_atom_sites_solution_primary direct
_atom_sites_solution_secondary difmap
_audit_creation_method 'SHELXL-97 and manual editing'
_cell_angle_alpha 90.00
_cell_angle_beta 90.212(8)
_cell_angle_gamma 90.00
_cell_formula_units_Z 4
_cell_length_a 12.1518(14)
_cell_length_b 7.2055(5)
_cell_length_c 15.6894(14)
_cell_measurement_reflns_used 43956
_cell_measurement_temperature 122.0(10)
_cell_measurement_theta_max 44.97
_cell_measurement_theta_min 1.68
_cell_volume 1373.8(2)
_computing_cell_refinement 'DIRAX (Duisenberg, 1992)'
_computing_data_collection 'COLLECT (Nonius, 1999)'
_computing_data_reduction 'EvalCCD (Duisenberg, 1998)'
_computing_molecular_graphics 'ORTEPII (Johnson, 1976)'
_computing_publication_material 'program (reference)?'
_computing_structure_refinement 'SHELXL97 (Sheldrick, 1997)'
_computing_structure_solution 'SIR97 (Altomare <i>et al.</i>,  1999)'
_diffrn_ambient_temperature 122.0(10)
_diffrn_measured_fraction_theta_full 0.999
_diffrn_measured_fraction_theta_max 0.999
_diffrn_measurement_device_type 'Nonius KappaCCD area-detector'
_diffrn_measurement_method '\w and \f'
_diffrn_radiation_monochromator graphite
_diffrn_radiation_type MoK\a
_diffrn_radiation_wavelength 0.71073
_diffrn_reflns_av_R_equivalents 0.0430
_diffrn_reflns_av_sigmaI/netI 0.0235
_diffrn_reflns_limit_h_max 23
_diffrn_reflns_limit_h_min -24
_diffrn_reflns_limit_k_max 14
_diffrn_reflns_limit_k_min -14
_diffrn_reflns_limit_l_max 30
_diffrn_reflns_limit_l_min -31
_diffrn_reflns_number 88493
_diffrn_reflns_theta_full 44.97
_diffrn_reflns_theta_max 44.97
_diffrn_reflns_theta_min 1.68
_exptl_absorpt_coefficient_mu 1.394
_exptl_absorpt_correction_T_max 0.917
_exptl_absorpt_correction_T_min 0.760
_exptl_absorpt_correction_type integration
_exptl_absorpt_process_details
;
Gaussian integration (Coppens, 1970)
;
_exptl_crystal_colour green
_exptl_crystal_density_diffrn 1.594
_exptl_crystal_density_method 'not measured'
_exptl_crystal_description prism
_exptl_crystal_F_000 684
_exptl_crystal_size_max 0.29
_exptl_crystal_size_mid 0.28
_exptl_crystal_size_min .1
_refine_diff_density_max 0.436
_refine_diff_density_min -0.774
_refine_ls_extinction_method none
_refine_ls_goodness_of_fit_ref 1.124
_refine_ls_hydrogen_treatment constr
_refine_ls_matrix_type full
_refine_ls_number_parameters 145
_refine_ls_number_reflns 11318
_refine_ls_number_restraints 0
_refine_ls_restrained_S_all 1.124
_refine_ls_R_factor_all 0.0444
_refine_ls_R_factor_gt 0.0274
_refine_ls_shift/su_max 0.001
_refine_ls_shift/su_mean 0.000
_refine_ls_structure_factor_coef Fsqd
_refine_ls_weighting_details 'calc w=1/[\s^2^(Fo^2^)+(0.0185P)^2^+0.4402P] where P=(Fo^2^+2Fc^2^)/3'
_refine_ls_weighting_scheme calc
_refine_ls_wR_factor_gt 0.0547
_refine_ls_wR_factor_ref 0.0603
_reflns_number_gt 9167
_reflns_number_total 11318
_reflns_threshold_expression I>2\s(I)
_cod_data_source_file jh6025.cif
_cod_data_source_block I
_cod_original_sg_symbol_H-M 'P 21/c'
_cod_database_code 2207581
_cod_database_fobs_code 2207581

loop_
_symmetry_equiv_pos_as_xyz
'x, y, z'
'-x, y+1/2, -z+1/2'
'-x, -y, -z'
'x, -y-1/2, z-1/2'

loop_
_atom_site_label
_atom_site_fract_x
_atom_site_fract_y
_atom_site_fract_z
_atom_site_U_iso_or_equiv
_atom_site_adp_type
_atom_site_calc_flag
_atom_site_refinement_flags
_atom_site_occupancy
_atom_site_type_symbol
Cr 0.256054(7) 0.452712(13) 0.375662(6) 0.00830(2) Uani d . 1 Cr
Cl1 0.132596(13) 0.68198(2) 0.417195(13) 0.01747(3) Uani d . 1 Cl
Cl2 0.248702(15) 0.53888(3) 0.232551(11) 0.01814(3) Uani d . 1 Cl
Cl3 0.408174(12) 0.63832(2) 0.402906(11) 0.01338(3) Uani d . 1 Cl
N1 0.35766(4) 0.21756(7) 0.35197(3) 0.00986(7) Uani d . 1 N
N2 0.25580(4) 0.33879(8) 0.50200(3) 0.01208(8) Uani d . 1 N
N3 0.12641(4) 0.25615(8) 0.35801(4) 0.01124(8) Uani d . 1 N
C1 0.44468(5) 0.24679(10) 0.28664(4) 0.01490(10) Uani d . 1 C
H1A 0.4873 0.1323 0.2798 0.018 Uiso calc R 1 H
H1B 0.4937 0.3472 0.3051 0.018 Uiso calc R 1 H
H1C 0.4103 0.2801 0.2321 0.018 Uiso calc R 1 H
C2 0.41405(5) 0.17887(9) 0.43469(4) 0.01266(9) Uani d . 1 C
H2A 0.4693 0.2767 0.4462 0.015 Uiso calc R 1 H
H2B 0.4529 0.0584 0.4313 0.015 Uiso calc R 1 H
C3 0.33124(6) 0.17325(10) 0.50658(4) 0.01506(10) Uani d . 1 C
H3A 0.2873 0.0578 0.5026 0.018 Uiso calc R 1 H
H3B 0.3705 0.1729 0.5620 0.018 Uiso calc R 1 H
C4 0.28755(6) 0.47329(12) 0.56991(5) 0.01905(12) Uani d . 1 C
H4A 0.2854 0.4115 0.6255 0.023 Uiso calc R 1 H
H4B 0.2360 0.5778 0.5697 0.023 Uiso calc R 1 H
H4C 0.3622 0.5190 0.5592 0.023 Uiso calc R 1 H
C5 0.13960(5) 0.28082(10) 0.51649(4) 0.01469(10) Uani d . 1 C
H5A 0.0928 0.3921 0.5235 0.018 Uiso calc R 1 H
H5B 0.1351 0.2065 0.5694 0.018 Uiso calc R 1 H
C6 0.09795(5) 0.16670(9) 0.44177(4) 0.01404(10) Uani d . 1 C
H6A 0.1309 0.0412 0.4442 0.017 Uiso calc R 1 H
H6B 0.0171 0.1531 0.4459 0.017 Uiso calc R 1 H
C7 0.02426(6) 0.33204(11) 0.31831(5) 0.01803(12) Uani d . 1 C
H7A -0.0304 0.2328 0.3127 0.022 Uiso calc R 1 H
H7B 0.0414 0.3821 0.2618 0.022 Uiso calc R 1 H
H7C -0.0053 0.4311 0.3543 0.022 Uiso calc R 1 H
C8 0.17376(5) 0.11713(10) 0.29768(4) 0.01375(10) Uani d . 1 C
H8A 0.1789 0.1727 0.2401 0.017 Uiso calc R 1 H
H8B 0.1243 0.0082 0.2941 0.017 Uiso calc R 1 H
C9 0.28695(5) 0.05496(9) 0.32661(4) 0.01293(9) Uani d . 1 C
H9A 0.2795 -0.0303 0.3757 0.016 Uiso calc R 1 H
H9B 0.3231 -0.0138 0.2798 0.016 Uiso calc R 1 H

loop_
_atom_site_aniso_label
_atom_site_aniso_U_11
_atom_site_aniso_U_22
_atom_site_aniso_U_33
_atom_site_aniso_U_12
_atom_site_aniso_U_13
_atom_site_aniso_U_23
Cr 0.00723(3) 0.00727(3) 0.01041(3) 0.00028(3) 0.00065(2) 0.00035(3)
Cl1 0.01205(6) 0.00896(5) 0.03145(9) 0.00154(4) 0.00568(5) -0.00168(5)
Cl2 0.01770(6) 0.02210(7) 0.01462(6) 0.00059(6) -0.00155(5) 0.00739(5)
Cl3 0.01028(5) 0.01176(5) 0.01811(6) -0.00248(4) 0.00040(4) -0.00061(5)
N1 0.00902(16) 0.01007(18) 0.01049(18) 0.00104(14) 0.00022(13) -0.00062(14)
N2 0.01156(18) 0.0143(2) 0.01040(18) -0.00063(16) 0.00172(14) -0.00056(16)
N3 0.00872(17) 0.01021(19) 0.0148(2) 0.00023(14) -0.00057(14) -0.00073(16)
C1 0.0127(2) 0.0172(3) 0.0148(2) 0.00151(19) 0.00495(18) -0.0013(2)
C2 0.0104(2) 0.0142(2) 0.0134(2) 0.00243(17) -0.00161(17) 0.00147(18)
C3 0.0153(2) 0.0173(3) 0.0126(2) 0.0022(2) -0.00018(18) 0.0046(2)
C4 0.0196(3) 0.0250(3) 0.0125(2) -0.0043(2) 0.0018(2) -0.0056(2)
C5 0.0133(2) 0.0165(3) 0.0143(2) -0.00219(19) 0.00530(18) 0.0001(2)
C6 0.0123(2) 0.0117(2) 0.0181(3) -0.00265(18) 0.00345(18) 0.00040(19)
C7 0.0102(2) 0.0170(3) 0.0268(3) 0.0015(2) -0.0051(2) 0.0000(2)
C8 0.0122(2) 0.0136(2) 0.0154(2) 0.00004(18) -0.00197(18) -0.00426(19)
C9 0.0125(2) 0.0098(2) 0.0166(2) 0.00092(17) -0.00030(17) -0.00323(18)

loop_
_atom_type_symbol
_atom_type_description
_atom_type_scat_dispersion_real
_atom_type_scat_dispersion_imag
_atom_type_scat_source
C C 0.0033 0.0016 'International Tables Vol C Tables 4.2.6.8 and 6.1.1.4'
H H 0.0000 0.0000 'International Tables Vol C Tables 4.2.6.8 and 6.1.1.4'
Cl Cl 0.1484 0.1585 'International Tables Vol C Tables 4.2.6.8 and 6.1.1.4'
Cr Cr 0.3209 0.6236 'International Tables Vol C Tables 4.2.6.8 and 6.1.1.4'
N N 0.0061 0.0033 'International Tables Vol C Tables 4.2.6.8 and 6.1.1.4'

loop_
_geom_angle_atom_site_label_1
_geom_angle_atom_site_label_2
_geom_angle_atom_site_label_3
_geom_angle
_geom_angle_publ_flag
N1 Cr N2 81.93(2) y
N1 Cr N3 82.97(2) y
N3 Cr N2 82.09(2) y
N1 Cr Cl1 171.351(16) y
N2 Cr Cl1 90.564(17) y
N3 Cr Cl1 91.785(17) y
N1 Cr Cl2 93.670(16) y
N2 Cr Cl2 172.604(17) y
N3 Cr Cl2 91.497(17) y
N1 Cr Cl3 91.649(17) y
N2 Cr Cl3 93.110(17) y
N3 Cr Cl3 173.224(16) y
Cl1 Cr Cl2 93.335(9) y
Cl3 Cr Cl1 93.051(10) y
Cl3 Cr Cl2 92.956(9) y
C1 N1 C2 107.45(5) ?
C1 N1 C9 109.51(5) ?
C2 N1 C9 110.14(5) ?
C1 N1 Cr 114.89(4) ?
C2 N1 Cr 105.16(4) ?
C9 N1 Cr 109.55(4) ?
C4 N2 C5 108.43(5) ?
C4 N2 C3 108.97(6) ?
C5 N2 C3 110.34(5) ?
C4 N2 Cr 114.24(5) ?
C5 N2 Cr 104.64(4) ?
C3 N2 Cr 110.14(4) ?
C7 N3 C8 107.65(5) ?
C7 N3 C6 109.16(5) ?
C8 N3 C6 110.86(5) ?
C7 N3 Cr 115.06(4) ?
C8 N3 Cr 103.95(4) ?
C6 N3 Cr 110.03(4) ?
N1 C1 H1A 109.5 ?
N1 C1 H1B 109.5 ?
H1A C1 H1B 109.5 ?
N1 C1 H1C 109.5 ?
H1A C1 H1C 109.5 ?
H1B C1 H1C 109.5 ?
N1 C2 C3 110.40(5) ?
N1 C2 H2A 109.6 ?
C3 C2 H2A 109.6 ?
N1 C2 H2B 109.6 ?
C3 C2 H2B 109.6 ?
H2A C2 H2B 108.1 ?
N2 C3 C2 110.44(5) ?
N2 C3 H3A 109.6 ?
C2 C3 H3A 109.6 ?
N2 C3 H3B 109.6 ?
C2 C3 H3B 109.6 ?
H3A C3 H3B 108.1 ?
N2 C4 H4A 109.5 ?
N2 C4 H4B 109.5 ?
H4A C4 H4B 109.5 ?
N2 C4 H4C 109.5 ?
H4A C4 H4C 109.5 ?
H4B C4 H4C 109.5 ?
N2 C5 C6 110.33(5) ?
N2 C5 H5A 109.6 ?
C6 C5 H5A 109.6 ?
N2 C5 H5B 109.6 ?
C6 C5 H5B 109.6 ?
H5A C5 H5B 108.1 ?
N3 C6 C5 111.43(5) ?
N3 C6 H6A 109.3 ?
C5 C6 H6A 109.3 ?
N3 C6 H6B 109.3 ?
C5 C6 H6B 109.3 ?
H6A C6 H6B 108.0 ?
N3 C7 H7A 109.5 ?
N3 C7 H7B 109.5 ?
H7A C7 H7B 109.5 ?
N3 C7 H7C 109.5 ?
H7A C7 H7C 109.5 ?
H7B C7 H7C 109.5 ?
N3 C8 C9 111.09(5) ?
N3 C8 H8A 109.4 ?
C9 C8 H8A 109.4 ?
N3 C8 H8B 109.4 ?
C9 C8 H8B 109.4 ?
H8A C8 H8B 108.0 ?
N1 C9 C8 111.45(5) ?
N1 C9 H9A 109.3 ?
C8 C9 H9A 109.3 ?
N1 C9 H9B 109.3 ?
C8 C9 H9B 109.3 ?
H9A C9 H9B 108.0 ?

loop_
_geom_bond_atom_site_label_1
_geom_bond_atom_site_label_2
_geom_bond_distance
_geom_bond_publ_flag
Cr N1 2.1301(5) y
Cr N2 2.1453(6) y
Cr N3 2.1358(6) y
Cr Cl1 2.3264(2) y
Cr Cl2 2.3309(3) y
Cr Cl3 2.3201(3) y
N1 C1 1.4904(8) ?
N1 C2 1.4916(8) ?
N1 C9 1.5056(8) ?
N2 C3 1.5060(9) ?
N2 C4 1.4902(9) ?
N2 C5 1.4908(9) ?
N3 C6 1.5051(9) ?
N3 C7 1.4907(9) ?
N3 C8 1.4947(8) ?
C1 H1A 0.9800 ?
C1 H1B 0.9800 ?
C1 H1C 0.9800 ?
C2 C3 1.5149(9) ?
C2 H2A 0.9900 ?
C2 H2B 0.9900 ?
C3 H3A 0.9900 ?
C3 H3B 0.9900 ?
C4 H4A 0.9800 ?
C4 H4B 0.9800 ?
C4 H4C 0.9800 ?
C5 C6 1.5173(10) ?
C5 H5A 0.9900 ?
C5 H5B 0.9900 ?
C6 H6A 0.9900 ?
C6 H6B 0.9900 ?
C7 H7A 0.9800 ?
C7 H7B 0.9800 ?
C7 H7C 0.9800 ?
C8 C9 1.5147(9) ?
C8 H8A 0.9900 ?
C8 H8B 0.9900 ?
C9 H9A 0.9900 ?
C9 H9B 0.9900 ?
